data_4077274
loop_
_publ_author_name
'Rodrigues, Cristina Wippert'
'Antelmann, Bj\"orn'
'Limberg, Christian'
'Kaifer, Elisabeth'
'Pritzkow, Hans'

_publ_section_title
;
 Syntheses of Molybdenum(II) and Molybdenum(IV) Complexes Bearing Tethered
 Homoallylic Phosphines&#x2020;
;
_journal_issue 9
_journal_name_full Organometallics
_journal_page_first 1825
_journal_paper_doi 10.1021/om001065d
_journal_volume 20
_journal_year 2001
_chemical_formula_sum 'C27 H23 Mo O P'
_chemical_formula_weight 490.36
_chemical_name_systematic
;                                                                                  
 ?                                                                                 
;
_space_group_IT_number 14
_symmetry_cell_setting monoclinic
_symmetry_space_group_name_Hall '-P 2ybc'
_symmetry_space_group_name_H-M 'P 1 21/c 1'
_atom_sites_solution_hydrogens geom
_atom_sites_solution_primary direct
_atom_sites_solution_secondary difmap
_audit_creation_method SHELXL-97
_cell_angle_alpha 90.00
_cell_angle_beta 100.34(3)
_cell_angle_gamma 90.00
_cell_formula_units_Z 8
_cell_length_a 15.173(3)
_cell_length_b 15.674(3)
_cell_length_c 18.031(4)
_cell_measurement_temperature 200
_cell_volume 4218.5(15)
_computing_structure_refinement 'SHELXL-97 (Sheldrick, 1997)'
_computing_structure_solution 'SHELXS-97 (Sheldrick, 1990)'
_diffrn_ambient_temperature 200
_diffrn_measured_fraction_theta_full 0.999
_diffrn_measured_fraction_theta_max 0.999
_diffrn_measurement_device_type 'NONIUS KAPPA CCD'
_diffrn_measurement_method 'O-Scan    '
_diffrn_radiation_monochromator graphite
_diffrn_radiation_source 'fine-focus sealed tube'
_diffrn_radiation_type MoK\a
_diffrn_radiation_wavelength 0.71073
_diffrn_reflns_av_R_equivalents 0.1944
_diffrn_reflns_av_sigmaI/netI 0.1410
_diffrn_reflns_limit_h_max 18
_diffrn_reflns_limit_h_min -18
_diffrn_reflns_limit_k_max 19
_diffrn_reflns_limit_k_min -19
_diffrn_reflns_limit_l_max 22
_diffrn_reflns_limit_l_min -22
_diffrn_reflns_number 58616
_diffrn_reflns_theta_full 26.02
_diffrn_reflns_theta_max 26.02
_diffrn_reflns_theta_min 1.36
_exptl_absorpt_coefficient_mu 0.714
_exptl_crystal_density_diffrn 1.544
_exptl_crystal_density_method 'not measured'
_exptl_crystal_F_000 2000
_exptl_crystal_size_max 0.20
_exptl_crystal_size_mid 0.05
_exptl_crystal_size_min 0.03
_refine_diff_density_max 0.905
_refine_diff_density_min -0.872
_refine_diff_density_rms 0.138
_refine_ls_extinction_method none
_refine_ls_goodness_of_fit_ref 1.033
_refine_ls_hydrogen_treatment mixed
_refine_ls_matrix_type full
_refine_ls_number_parameters 483
_refine_ls_number_reflns 8306
_refine_ls_number_restraints 0
_refine_ls_restrained_S_all 1.033
_refine_ls_R_factor_all 0.1404
_refine_ls_R_factor_gt 0.0663
_refine_ls_shift/su_max 0.011
_refine_ls_shift/su_mean 0.000
_refine_ls_structure_factor_coef Fsqd
_refine_ls_weighting_details 'calc w=1/[\s^2^(Fo^2^)+(0.0548P)^2^+1.1462P] where P=(Fo^2^+2Fc^2^)/3'
_refine_ls_weighting_scheme calc
_refine_ls_wR_factor_gt 0.1230
_refine_ls_wR_factor_ref 0.1439
_reflns_number_gt 4777
_reflns_number_total 8306
_reflns_threshold_expression >2sigma(I)
_cod_data_source_file om001065d.cif
_cod_data_source_block bapk
_cod_depositor_comments
;
The following automatic conversions were performed:
'_atom_site_symetry_multiplicity' tag replaced with
'_atom_site_symmetry_multiplicity'.

Automatic conversion script
Id: cif_correct_tags 1440 2010-10-19 06:21:57Z saulius 

The following automatic conversions were performed:

'_symmetry_cell_setting' tag value 'monoklin' was replaced with
'monoclinic' value as specified in the replacement file
'/home/robertas/cod-tools/perl-scripts/inputs/replacement_values.lst'.

Automatic conversion script
Id: cif_fix_values 3143 2015-03-26 13:38:13Z robertas 
;
_cod_original_cell_volume 4218.6(14)
_cod_original_sg_symbol_H-M P2(1)/c
_cod_database_code 4077274

loop_
_symmetry_equiv_pos_as_xyz
'x, y, z'
'-x, y+1/2, -z+1/2'
'-x, -y, -z'
'x, -y-1/2, z-1/2'

loop_
_atom_site_label
_atom_site_type_symbol
_atom_site_fract_x
_atom_site_fract_y
_atom_site_fract_z
_atom_site_U_iso_or_equiv
_atom_site_adp_type
_atom_site_occupancy
_atom_site_symmetry_multiplicity
_atom_site_calc_flag
_atom_site_refinement_flags
Mo1 Mo 0.95975(4) 0.94463(3) 0.16265(3) 0.01455(16) Uani 1 1 d .
Mo2 Mo 0.44416(4) 0.93860(3) 0.14833(3) 0.02146(17) Uani 1 1 d .
P1 P 1.00250(11) 0.98762(9) 0.29438(9) 0.0144(4) Uani 1 1 d .
P2 P 0.49644(11) 0.89886(10) 0.27948(10) 0.0191(4) Uani 1 1 d .
O15 O 1.1029(3) 1.0668(3) 0.1198(3) 0.0246(11) Uani 1 1 d .
O25 O 0.5975(3) 0.8348(3) 0.0984(3) 0.0376(13) Uani 1 1 d .
C10 C 0.8095(4) 0.9744(4) 0.1630(4) 0.0222(16) Uani 1 1 d .
H10 H 0.7893 0.9816 0.2083 0.019(3) Uiso 1 1 calc R
C11 C 0.8453(4) 1.0384(4) 0.1228(4) 0.0204(16) Uani 1 1 d .
H11 H 0.8526 1.0955 0.1365 0.019(3) Uiso 1 1 calc R
C12 C 0.8686(4) 1.0005(4) 0.0576(4) 0.0227(16) Uani 1 1 d .
H12 H 0.8941 1.0281 0.0210 0.019(3) Uiso 1 1 calc R
C13 C 0.8457(4) 0.9127(4) 0.0586(4) 0.0225(16) Uani 1 1 d .
H13 H 0.8535 0.8724 0.0226 0.019(3) Uiso 1 1 calc R
C14 C 0.8095(4) 0.8979(4) 0.1230(4) 0.0232(16) Uani 1 1 d .
H14 H 0.7887 0.8456 0.1372 0.019(3) Uiso 1 1 calc R
C15 C 1.0525(5) 1.0199(4) 0.1407(4) 0.0201(15) Uani 1 1 d .
C20 C 0.2915(4) 0.9772(5) 0.1126(4) 0.0342(19) Uani 1 1 d .
H20 H 0.2694 1.0296 0.1250 0.019(3) Uiso 1 1 calc R
C21 C 0.3235(4) 0.9594(4) 0.0470(4) 0.0282(17) Uani 1 1 d .
H21 H 0.3270 0.9973 0.0080 0.019(3) Uiso 1 1 calc R
C22 C 0.3496(4) 0.8737(4) 0.0505(4) 0.0271(17) Uani 1 1 d .
H22 H 0.3735 0.8447 0.0136 0.019(3) Uiso 1 1 calc R
C23 C 0.3341(5) 0.8385(4) 0.1184(4) 0.0332(19) Uani 1 1 d .
H23 H 0.3457 0.7826 0.1345 0.019(3) Uiso 1 1 calc R
C24 C 0.2980(4) 0.9030(5) 0.1575(4) 0.0310(18) Uani 1 1 d .
H24 H 0.2812 0.8979 0.2044 0.019(3) Uiso 1 1 calc R
C25 C 0.5429(5) 0.8736(4) 0.1210(4) 0.0265(17) Uani 1 1 d .
C105 C 0.9089(2) 1.0352(2) 0.3324(2) 0.0151(14) Uani 1 1 d G
C100 C 0.8586(3) 0.98702(17) 0.3744(2) 0.0176(15) Uani 1 1 d G
H100 H 0.8757 0.9314 0.3881 0.019(3) Uiso 1 1 calc R
C101 C 0.7828(3) 1.0219(2) 0.3959(2) 0.0261(17) Uani 1 1 d G
H101 H 0.7492 0.9897 0.4239 0.019(3) Uiso 1 1 calc R
C102 C 0.7573(2) 1.1050(2) 0.3754(2) 0.0265(17) Uani 1 1 d G
H102 H 0.7066 1.1284 0.3897 0.019(3) Uiso 1 1 calc R
C103 C 0.8076(3) 1.15323(18) 0.3334(2) 0.0225(16) Uani 1 1 d G
H103 H 0.7905 1.2088 0.3197 0.019(3) Uiso 1 1 calc R
C104 C 0.8834(3) 1.1183(2) 0.3119(2) 0.0184(15) Uani 1 1 d G
H104 H 0.9170 1.1506 0.2839 0.019(3) Uiso 1 1 calc R
C111 C 1.0967(2) 1.0589(2) 0.3344(2) 0.0149(13) Uani 1 1 d G
C106 C 1.1721(3) 1.0611(2) 0.30059(19) 0.0214(15) Uani 1 1 d G
H106 H 1.1733 1.0296 0.2571 0.019(3) Uiso 1 1 calc R
C107 C 1.2457(2) 1.1103(2) 0.3318(2) 0.0270(17) Uani 1 1 d G
H107 H 1.2961 1.1117 0.3091 0.019(3) Uiso 1 1 calc R
C108 C 1.2439(2) 1.1573(2) 0.3969(2) 0.0308(19) Uani 1 1 d G
H108 H 1.2931 1.1902 0.4177 0.019(3) Uiso 1 1 calc R
C109 C 1.1685(3) 1.1552(2) 0.43071(19) 0.0255(17) Uani 1 1 d G
H109 H 1.1673 1.1867 0.4742 0.019(3) Uiso 1 1 calc R
C110 C 1.0950(2) 1.1060(2) 0.3995(2) 0.0226(16) Uani 1 1 d G
H110 H 1.0445 1.1046 0.4222 0.019(3) Uiso 1 1 calc R
C117 C 1.0285(3) 0.89136(18) 0.3513(2) 0.0152(14) Uani 1 1 d G
C112 C 1.0544(3) 0.88898(18) 0.4292(2) 0.0180(15) Uani 1 1 d G
H112 H 1.0709 0.9390 0.4558 0.019(3) Uiso 1 1 calc R
C113 C 1.0556(3) 0.8118(2) 0.46736(15) 0.0214(16) Uani 1 1 d G
H113 H 1.0729 0.8102 0.5195 0.019(3) Uiso 1 1 calc R
C114 C 1.0310(3) 0.73703(18) 0.4276(2) 0.0186(15) Uani 1 1 d G
H114 H 1.0318 0.6854 0.4531 0.019(3) Uiso 1 1 calc R
C115 C 1.0051(3) 0.73940(18) 0.3497(2) 0.0192(15) Uani 1 1 d G
H115 H 0.9887 0.6894 0.3230 0.019(3) Uiso 1 1 calc R
C116 C 1.0039(3) 0.8166(2) 0.31150(15) 0.0134(14) Uani 1 1 d G
C118 C 0.9910(4) 0.8183(3) 0.2279(4) 0.0185(15) Uani 1 1 d .
H118 H 0.9354 0.8048 0.1995 0.019(3) Uiso 1 1 calc R
C119 C 1.0630(4) 0.8403(3) 0.1911(4) 0.0180(15) Uani 1 1 d .
H119 H 1.1202 0.8509 0.2179 0.019(3) Uiso 1 1 calc R
C120 C 1.0431(4) 0.8453(3) 0.1114(4) 0.0209(16) Uani 1 1 d .
H12A H 0.9852 0.8344 0.0860 0.063(19) Uiso 1 1 calc R
H12B H 1.0878 0.8595 0.0845 0.063(19) Uiso 1 1 calc R
C205 C 0.5959(2) 0.8320(2) 0.3173(2) 0.0210(15) Uani 1 1 d G
C200 C 0.6693(3) 0.8365(2) 0.28114(19) 0.0227(16) Uani 1 1 d G
H200 H 0.6668 0.8703 0.2384 0.019(3) Uiso 1 1 calc R
C201 C 0.7465(2) 0.7904(3) 0.3088(2) 0.0288(17) Uani 1 1 d G
H201 H 0.7957 0.7935 0.2846 0.019(3) Uiso 1 1 calc R
C202 C 0.7503(2) 0.7399(2) 0.3727(2) 0.0282(17) Uani 1 1 d G
H202 H 0.8020 0.7091 0.3912 0.019(3) Uiso 1 1 calc R
C203 C 0.6769(3) 0.7354(2) 0.40880(19) 0.0247(16) Uani 1 1 d G
H203 H 0.6794 0.7016 0.4515 0.019(3) Uiso 1 1 calc R
C204 C 0.5997(2) 0.7814(2) 0.3811(2) 0.0205(16) Uani 1 1 d G
H204 H 0.5505 0.7784 0.4053 0.019(3) Uiso 1 1 calc R
C211 C 0.4058(2) 0.8503(2) 0.3215(2) 0.0182(15) Uani 1 1 d G
C206 C 0.3889(3) 0.7632(2) 0.3150(2) 0.0220(16) Uani 1 1 d G
H206 H 0.4259 0.7281 0.2925 0.019(3) Uiso 1 1 calc R
C207 C 0.3165(3) 0.72853(17) 0.3421(3) 0.0269(17) Uani 1 1 d G
H207 H 0.3052 0.6703 0.3378 0.019(3) Uiso 1 1 calc R
C208 C 0.2611(2) 0.7810(2) 0.3757(2) 0.0281(17) Uani 1 1 d G
H208 H 0.2127 0.7578 0.3938 0.019(3) Uiso 1 1 calc R
C209 C 0.2780(3) 0.8680(2) 0.3822(2) 0.0241(16) Uani 1 1 d G
H209 H 0.2410 0.9031 0.4047 0.019(3) Uiso 1 1 calc R
C210 C 0.3504(3) 0.90269(17) 0.3551(3) 0.0277(17) Uani 1 1 d G
H210 H 0.3617 0.9610 0.3594 0.019(3) Uiso 1 1 calc R
C217 C 0.5213(3) 0.99701(19) 0.3339(2) 0.0217(16) Uani 1 1 d G
C212 C 0.5519(3) 1.0001(2) 0.4113(2) 0.0245(16) Uani 1 1 d G
H212 H 0.5725 0.9507 0.4373 0.019(3) Uiso 1 1 calc R
C213 C 0.5518(3) 1.0770(3) 0.44967(18) 0.0265(17) Uani 1 1 d G
H213 H 0.5723 1.0790 0.5014 0.019(3) Uiso 1 1 calc R
C214 C 0.5210(3) 1.1508(2) 0.4107(2) 0.0284(18) Uani 1 1 d G
H214 H 0.5209 1.2022 0.4364 0.019(3) Uiso 1 1 calc R
C215 C 0.4903(3) 1.1477(2) 0.3334(2) 0.0253(17) Uani 1 1 d G
H215 H 0.4697 1.1971 0.3073 0.019(3) Uiso 1 1 calc R
C216 C 0.4905(3) 1.0708(2) 0.29493(18) 0.0210(15) Uani 1 1 d G
C218 C 0.4683(5) 1.0674(4) 0.2114(4) 0.0248(16) Uani 1 1 d .
C219 C 0.5370(5) 1.0505(4) 0.1685(4) 0.0280(17) Uani 1 1 d .
C220 C 0.5118(6) 1.0458(5) 0.0914(4) 0.0311(18) Uani 1 1 d .
H219 H 0.602(5) 1.034(4) 0.193(4) 0.033 Uiso 1 1 d .
H218 H 0.405(4) 1.112(4) 0.178(3) 0.033 Uiso 1 1 d .
H220 H 0.542(4) 1.029(3) 0.055(3) 0.011 Uiso 1 1 d .
H221 H 0.460(5) 1.067(4) 0.063(4) 0.050 Uiso 1 1 d .

loop_
_atom_site_aniso_label
_atom_site_aniso_U_11
_atom_site_aniso_U_22
_atom_site_aniso_U_33
_atom_site_aniso_U_23
_atom_site_aniso_U_13
_atom_site_aniso_U_12
Mo1 0.0132(3) 0.0150(3) 0.0151(3) 0.0006(2) 0.0015(2) -0.0005(2)
Mo2 0.0153(3) 0.0259(3) 0.0229(4) 0.0017(3) 0.0028(3) 0.0024(3)
P1 0.0130(9) 0.0143(8) 0.0158(10) 0.0006(7) 0.0024(7) -0.0009(7)
P2 0.0136(10) 0.0204(9) 0.0233(11) 0.0022(7) 0.0035(8) 0.0013(7)
O15 0.016(3) 0.028(3) 0.033(3) 0.007(2) 0.011(2) 0.002(2)
O25 0.021(3) 0.049(3) 0.045(4) -0.016(3) 0.011(3) 0.002(2)
C10 0.010(4) 0.034(4) 0.021(4) -0.004(3) -0.001(3) 0.004(3)
C11 0.017(4) 0.019(4) 0.022(4) 0.006(3) -0.004(3) 0.002(3)
C12 0.020(4) 0.019(4) 0.023(4) 0.007(3) -0.012(3) -0.003(3)
C13 0.010(4) 0.034(4) 0.019(4) -0.007(3) -0.010(3) -0.002(3)
C14 0.011(4) 0.032(4) 0.023(4) -0.001(3) -0.007(3) -0.003(3)
C15 0.022(4) 0.022(4) 0.015(4) 0.004(3) 0.000(3) 0.013(3)
C20 0.012(4) 0.038(4) 0.048(5) -0.001(4) -0.007(4) 0.012(3)
C21 0.017(4) 0.039(4) 0.027(4) 0.012(3) -0.001(3) 0.004(3)
C22 0.015(4) 0.047(4) 0.019(4) -0.015(3) 0.003(3) 0.002(3)
C23 0.023(4) 0.033(4) 0.043(5) -0.002(4) 0.005(4) -0.004(3)
C24 0.015(4) 0.054(5) 0.026(4) 0.003(4) 0.008(3) 0.000(3)
C25 0.019(4) 0.030(4) 0.029(4) -0.001(3) -0.001(4) -0.004(3)
C105 0.008(3) 0.019(3) 0.017(4) -0.008(3) -0.001(3) -0.004(2)
C100 0.012(4) 0.018(3) 0.024(4) -0.003(3) 0.007(3) -0.001(3)
C101 0.027(4) 0.029(4) 0.024(4) 0.007(3) 0.010(4) -0.008(3)
C102 0.018(4) 0.028(4) 0.036(5) -0.002(3) 0.011(4) 0.010(3)
C103 0.025(4) 0.019(4) 0.024(4) 0.001(3) 0.004(3) 0.005(3)
C104 0.013(4) 0.021(4) 0.021(4) -0.003(3) 0.003(3) -0.001(3)
C111 0.014(3) 0.012(3) 0.018(4) 0.003(3) 0.000(3) 0.003(3)
C106 0.019(4) 0.020(3) 0.023(4) 0.002(3) -0.001(3) 0.000(3)
C107 0.009(4) 0.027(4) 0.046(5) 0.010(3) 0.007(4) 0.001(3)
C108 0.026(4) 0.018(4) 0.041(5) 0.000(3) -0.015(4) -0.009(3)
C109 0.028(4) 0.021(4) 0.024(4) -0.010(3) -0.005(3) -0.001(3)
C110 0.012(4) 0.023(4) 0.031(4) -0.001(3) 0.002(3) 0.000(3)
C117 0.007(3) 0.018(3) 0.021(4) 0.000(3) 0.004(3) -0.003(2)
C112 0.011(4) 0.020(3) 0.022(4) -0.004(3) 0.001(3) -0.001(3)
C113 0.017(4) 0.030(4) 0.018(4) 0.003(3) 0.005(3) 0.000(3)
C114 0.021(4) 0.015(3) 0.023(4) 0.004(3) 0.011(3) 0.004(3)
C115 0.013(4) 0.020(4) 0.025(4) 0.000(3) 0.005(3) -0.002(3)
C116 0.007(3) 0.018(3) 0.014(4) 0.003(3) -0.001(3) 0.001(2)
C118 0.012(4) 0.013(3) 0.029(4) -0.004(3) 0.000(3) 0.002(3)
C119 0.019(4) 0.013(3) 0.020(4) -0.002(3) 0.000(3) 0.008(3)
C120 0.020(4) 0.019(4) 0.021(4) 0.000(3) -0.002(3) 0.008(3)
C205 0.019(4) 0.013(3) 0.032(4) -0.001(3) 0.007(3) -0.002(3)
C200 0.023(4) 0.023(4) 0.022(4) -0.001(3) 0.004(3) 0.000(3)
C201 0.014(4) 0.047(4) 0.026(4) -0.011(3) 0.002(3) 0.008(3)
C202 0.024(4) 0.026(4) 0.029(5) -0.009(3) -0.008(4) 0.010(3)
C203 0.022(4) 0.027(4) 0.023(4) 0.005(3) -0.003(3) 0.003(3)
C204 0.016(4) 0.015(3) 0.031(4) -0.005(3) 0.007(3) -0.006(3)
C211 0.013(4) 0.024(4) 0.018(4) 0.007(3) 0.001(3) 0.003(3)
C206 0.019(4) 0.021(4) 0.026(4) 0.004(3) 0.005(3) 0.004(3)
C207 0.023(5) 0.024(4) 0.033(4) 0.007(3) 0.003(4) -0.006(3)
C208 0.012(4) 0.040(4) 0.032(5) 0.001(3) 0.005(3) -0.011(3)
C209 0.019(4) 0.027(4) 0.027(4) -0.004(3) 0.008(3) 0.004(3)
C210 0.023(4) 0.023(4) 0.038(5) -0.003(3) 0.009(4) -0.003(3)
C217 0.009(4) 0.022(4) 0.036(5) 0.004(3) 0.010(3) -0.006(3)
C212 0.018(4) 0.025(4) 0.030(5) 0.000(3) 0.003(3) -0.006(3)
C213 0.019(4) 0.046(5) 0.017(4) -0.005(3) 0.011(3) -0.011(3)
C214 0.024(4) 0.026(4) 0.038(5) -0.010(3) 0.015(4) -0.008(3)
C215 0.016(4) 0.016(4) 0.047(5) 0.002(3) 0.012(4) 0.000(3)
C216 0.009(3) 0.027(4) 0.027(4) 0.004(3) 0.003(3) 0.000(3)
C218 0.033(4) 0.015(3) 0.028(4) 0.007(3) 0.008(4) -0.002(3)
C219 0.034(5) 0.019(4) 0.031(5) 0.009(3) 0.004(4) -0.003(3)
C220 0.034(5) 0.034(4) 0.024(5) -0.004(3) 0.002(4) -0.009(4)

loop_
_atom_type_symbol
_atom_type_description
_atom_type_scat_dispersion_real
_atom_type_scat_dispersion_imag
_atom_type_scat_source
C C 0.0033 0.0016 'International Tables Vol C Tables 4.2.6.8 and 6.1.1.4'
H H 0.0000 0.0000 'International Tables Vol C Tables 4.2.6.8 and 6.1.1.4'
O O 0.0106 0.0060 'International Tables Vol C Tables 4.2.6.8 and 6.1.1.4'
P P 0.1023 0.0942 'International Tables Vol C Tables 4.2.6.8 and 6.1.1.4'
Mo Mo -1.6832 0.6857 'International Tables Vol C Tables 4.2.6.8 and 6.1.1.4'

loop_
_geom_angle_atom_site_label_1
_geom_angle_atom_site_label_2
_geom_angle_atom_site_label_3
_geom_angle
C15 Mo1 C119 89.3(2)
C15 Mo1 C11 94.8(2)
C119 Mo1 C11 172.7(2)
C15 Mo1 C120 81.8(2)
C119 Mo1 C120 36.2(2)
C11 Mo1 C120 138.4(2)
C15 Mo1 C12 87.2(2)
C119 Mo1 C12 138.6(2)
C11 Mo1 C12 35.9(2)
C120 Mo1 C12 102.6(2)
C15 Mo1 C118 122.5(2)
C119 Mo1 C118 36.2(2)
C11 Mo1 C118 141.8(2)
C120 Mo1 C118 63.1(2)
C12 Mo1 C118 141.4(2)
C15 Mo1 C10 128.9(2)
C119 Mo1 C10 141.6(2)
C11 Mo1 C10 35.4(2)
C120 Mo1 C10 138.2(2)
C12 Mo1 C10 58.9(2)
C118 Mo1 C10 106.4(2)
C15 Mo1 C13 115.0(2)
C119 Mo1 C13 114.0(2)
C11 Mo1 C13 58.7(2)
C120 Mo1 C13 85.1(2)
C12 Mo1 C13 35.3(2)
C118 Mo1 C13 106.1(2)
C10 Mo1 C13 57.8(2)
C15 Mo1 C14 145.2(2)
C119 Mo1 C14 115.7(2)
C11 Mo1 C14 58.1(2)
C120 Mo1 C14 103.7(2)
C12 Mo1 C14 58.0(2)
C118 Mo1 C14 89.3(2)
C10 Mo1 C14 34.6(2)
C13 Mo1 C14 34.1(2)
C15 Mo1 P1 87.40(19)
C119 Mo1 P1 85.77(16)
C11 Mo1 P1 100.51(17)
C120 Mo1 P1 120.54(17)
C12 Mo1 P1 135.13(16)
C118 Mo1 P1 75.32(15)
C10 Mo1 P1 91.79(17)
C13 Mo1 P1 149.11(17)
C14 Mo1 P1 116.74(17)
C25 Mo2 C219 87.8(3)
C25 Mo2 C23 98.3(3)
C219 Mo2 C23 171.4(3)
C25 Mo2 C22 88.7(3)
C219 Mo2 C22 139.3(3)
C23 Mo2 C22 35.6(2)
C25 Mo2 C220 81.1(3)
C219 Mo2 C220 35.2(3)
C23 Mo2 C220 139.5(3)
C22 Mo2 C220 104.3(3)
C25 Mo2 C218 121.3(3)
C219 Mo2 C218 36.6(2)
C23 Mo2 C218 139.5(3)
C22 Mo2 C218 141.7(2)
C220 Mo2 C218 62.5(2)
C25 Mo2 C24 132.9(3)
C219 Mo2 C24 139.3(3)
C23 Mo2 C24 35.4(2)
C22 Mo2 C24 58.4(2)
C220 Mo2 C24 135.6(3)
C218 Mo2 C24 104.1(3)
C25 Mo2 C21 113.6(3)
C219 Mo2 C21 113.3(2)
C23 Mo2 C21 58.7(2)
C22 Mo2 C21 34.9(2)
C220 Mo2 C21 84.3(3)
C218 Mo2 C21 107.0(2)
C24 Mo2 C21 58.1(2)
C25 Mo2 C20 145.5(3)
C219 Mo2 C20 113.6(3)
C23 Mo2 C20 58.2(2)
C22 Mo2 C20 57.3(2)
C220 Mo2 C20 100.6(3)
C218 Mo2 C20 88.4(2)
C24 Mo2 C20 35.0(2)
C21 Mo2 C20 34.0(2)
C25 Mo2 P2 88.9(2)
C219 Mo2 P2 87.52(19)
C23 Mo2 P2 98.7(2)
C22 Mo2 P2 132.89(18)
C220 Mo2 P2 121.7(2)
C218 Mo2 P2 75.56(17)
C24 Mo2 P2 91.07(18)
C21 Mo2 P2 148.98(18)
C20 Mo2 P2 117.5(2)
C117 P1 C105 103.22(19)
C117 P1 C111 101.82(18)
C105 P1 C111 101.69(19)
C117 P1 Mo1 108.13(13)
C105 P1 Mo1 112.72(15)
C111 P1 Mo1 126.60(15)
C217 P2 C211 102.9(2)
C217 P2 C205 101.65(19)
C211 P2 C205 103.38(19)
C217 P2 Mo2 107.80(15)
C211 P2 Mo2 111.49(16)
C205 P2 Mo2 126.88(15)
C14 C10 C11 108.1(6)
C14 C10 Mo1 74.7(4)
C11 C10 Mo1 70.8(4)
C14 C10 H10 126.0
C11 C10 H10 126.0
Mo1 C10 H10 120.3
C10 C11 C12 107.8(5)
C10 C11 Mo1 73.8(3)
C12 C11 Mo1 72.8(4)
C10 C11 H11 126.1
C12 C11 H11 126.1
Mo1 C11 H11 119.2
C11 C12 C13 107.3(6)
C11 C12 Mo1 71.4(4)
C13 C12 Mo1 74.6(3)
C11 C12 H12 126.3
C13 C12 H12 126.3
Mo1 C12 H12 119.6
C14 C13 C12 107.9(6)
C14 C13 Mo1 73.5(4)
C12 C13 Mo1 70.1(3)
C14 C13 H13 126.1
C12 C13 H13 126.1
Mo1 C13 H13 122.1
C13 C14 C10 108.9(6)
C13 C14 Mo1 72.5(4)
C10 C14 Mo1 70.7(4)
C13 C14 H14 125.6
C10 C14 H14 125.6
Mo1 C14 H14 122.9
O15 C15 Mo1 172.6(5)
C21 C20 C24 109.0(6)
C21 C20 Mo2 72.9(4)
C24 C20 Mo2 70.7(4)
C21 C20 H20 125.5
C24 C20 H20 125.5
Mo2 C20 H20 122.5
C20 C21 C22 107.2(6)
C20 C21 Mo2 73.1(4)
C22 C21 Mo2 70.1(4)
C20 C21 H21 126.4
C22 C21 H21 126.4
Mo2 C21 H21 122.1
C21 C22 C23 109.0(6)
C21 C22 Mo2 75.0(4)
C23 C22 Mo2 71.5(4)
C21 C22 H22 125.5
C23 C22 H22 125.5
Mo2 C22 H22 119.7
C24 C23 C22 107.4(6)
C24 C23 Mo2 73.8(4)
C22 C23 Mo2 72.9(4)
C24 C23 H23 126.3
C22 C23 H23 126.3
Mo2 C23 H23 118.9
C23 C24 C20 107.4(7)
C23 C24 Mo2 70.8(4)
C20 C24 Mo2 74.3(4)
C23 C24 H24 126.3
C20 C24 H24 126.3
Mo2 C24 H24 120.4
O25 C25 Mo2 174.0(6)
C100 C105 C104 120.0
C100 C105 P1 121.2(2)
C104 C105 P1 118.5(2)
C105 C100 C101 120.0
C105 C100 H100 120.0
C101 C100 H100 120.0
C102 C101 C100 120.0
C102 C101 H101 120.0
C100 C101 H101 120.0
C101 C102 C103 120.0
C101 C102 H102 120.0
C103 C102 H102 120.0
C104 C103 C102 120.0
C104 C103 H103 120.0
C102 C103 H103 120.0
C103 C104 C105 120.0
C103 C104 H104 120.0
C105 C104 H104 120.0
C106 C111 C110 120.0
C106 C111 P1 118.7(2)
C110 C111 P1 121.2(2)
C107 C106 C111 120.0
C107 C106 H106 120.0
C111 C106 H106 120.0
C106 C107 C108 120.0
C106 C107 H107 120.0
C108 C107 H107 120.0
C109 C108 C107 120.0
C109 C108 H108 120.0
C107 C108 H108 120.0
C108 C109 C110 120.0
C108 C109 H109 120.0
C110 C109 H109 120.0
C109 C110 C111 120.0
C109 C110 H110 120.0
C111 C110 H110 120.0
C112 C117 C116 120.0
C112 C117 P1 125.7(2)
C116 C117 P1 113.3(2)
C117 C112 C113 120.0
C117 C112 H112 120.0
C113 C112 H112 120.0
C114 C113 C112 120.0
C114 C113 H113 120.0
C112 C113 H113 120.0
C113 C114 C115 120.0
C113 C114 H114 120.0
C115 C114 H114 120.0
C114 C115 C116 120.0
C114 C115 H115 120.0
C116 C115 H115 120.0
C115 C116 C117 120.0
C115 C116 C118 120.4(3)
C117 C116 C118 118.9(3)
C119 C118 C116 120.4(5)
C119 C118 Mo1 70.0(3)
C116 C118 Mo1 120.7(3)
C119 C118 H118 119.8
C116 C118 H118 119.8
Mo1 C118 H118 80.3
C120 C119 C118 116.5(6)
C120 C119 Mo1 73.5(3)
C118 C119 Mo1 73.8(3)
C120 C119 H119 121.8
C118 C119 H119 121.8
Mo1 C119 H119 122.3
C119 C120 Mo1 70.3(3)
C119 C120 H12A 120.0
Mo1 C120 H12A 77.5
C119 C120 H12B 120.0
Mo1 C120 H12B 123.6
H12A C120 H12B 120.0
C200 C205 C204 120.0
C200 C205 P2 117.7(2)
C204 C205 P2 122.3(2)
C201 C200 C205 120.0
C201 C200 H200 120.0
C205 C200 H200 120.0
C200 C201 C202 120.0
C200 C201 H201 120.0
C202 C201 H201 120.0
C203 C202 C201 120.0
C203 C202 H202 120.0
C201 C202 H202 120.0
C204 C203 C202 120.0
C204 C203 H203 120.0
C202 C203 H203 120.0
C203 C204 C205 120.0
C203 C204 H204 120.0
C205 C204 H204 120.0
C206 C211 C210 120.0
C206 C211 P2 120.7(2)
C210 C211 P2 119.2(2)
C211 C206 C207 120.0
C211 C206 H206 120.0
C207 C206 H206 120.0
C208 C207 C206 120.0
C208 C207 H207 120.0
C206 C207 H207 120.0
C209 C208 C207 120.0
C209 C208 H208 120.0
C207 C208 H208 120.0
C208 C209 C210 120.0
C208 C209 H209 120.0
C210 C209 H209 120.0
C209 C210 C211 120.0
C209 C210 H210 120.0
C211 C210 H210 120.0
C212 C217 C216 120.0
C212 C217 P2 124.6(2)
C216 C217 P2 114.3(2)
C217 C212 C213 120.0
C217 C212 H212 120.0
C213 C212 H212 120.0
C214 C213 C212 120.0
C214 C213 H213 120.0
C212 C213 H213 120.0
C213 C214 C215 120.0
C213 C214 H214 120.0
C215 C214 H214 120.0
C216 C215 C214 120.0
C216 C215 H215 120.0
C214 C215 H215 120.0
C215 C216 C217 120.0
C215 C216 C218 121.1(3)
C217 C216 C218 118.5(3)
C219 C218 C216 120.1(6)
C219 C218 Mo2 68.9(4)
C216 C218 Mo2 121.2(4)
C219 C218 H218 115(3)
C216 C218 H218 119(3)
Mo2 C218 H218 102(3)
C220 C219 C218 117.3(7)
C220 C219 Mo2 75.0(4)
C218 C219 Mo2 74.6(4)
C220 C219 H219 119(4)
C218 C219 H219 123(4)
Mo2 C219 H219 113(3)
C219 C220 Mo2 69.8(4)
C219 C220 H220 132(4)
Mo2 C220 H220 116(4)
C219 C220 H221 127(5)
Mo2 C220 H221 96(5)
H220 C220 H221 101(6)

loop_
_geom_bond_atom_site_label_1
_geom_bond_atom_site_label_2
_geom_bond_distance
Mo1 C15 1.932(7)
Mo1 C119 2.259(6)
Mo1 C11 2.290(6)
Mo1 C120 2.301(6)
Mo1 C12 2.308(6)
Mo1 C118 2.309(6)
Mo1 C10 2.328(6)
Mo1 C13 2.366(6)
Mo1 C14 2.379(6)
Mo1 P1 2.4420(18)
Mo2 C25 1.947(7)
Mo2 C219 2.238(7)
Mo2 C23 2.284(7)
Mo2 C22 2.302(6)
Mo2 C220 2.304(7)
Mo2 C218 2.313(6)
Mo2 C24 2.322(7)
Mo2 C21 2.365(7)
Mo2 C20 2.368(7)
Mo2 P2 2.4364(19)
P1 C117 1.827(3)
P1 C105 1.842(3)
P1 C111 1.856(3)
P2 C217 1.827(3)
P2 C211 1.849(3)
P2 C205 1.864(3)
O15 C15 1.171(7)
O25 C25 1.159(8)
C10 C14 1.399(9)
C10 C11 1.404(8)
C10 H10 0.9300
C11 C12 1.416(9)
C11 H11 0.9300
C12 C13 1.420(8)
C12 H12 0.9300
C13 C14 1.391(9)
C13 H13 0.9300
C14 H14 0.9300
C20 C21 1.385(10)
C20 C24 1.410(10)
C20 H20 0.9300
C21 C22 1.399(9)
C21 H21 0.9300
C22 C23 1.400(9)
C22 H22 0.9300
C23 C24 1.400(9)
C23 H23 0.9300
C24 H24 0.9300
C105 C100 1.3900
C105 C104 1.3900
C100 C101 1.3900
C100 H100 0.9300
C101 C102 1.3900
C101 H101 0.9300
C102 C103 1.3900
C102 H102 0.9300
C103 C104 1.3900
C103 H103 0.9300
C104 H104 0.9300
C111 C106 1.3900
C111 C110 1.3900
C106 C107 1.3900
C106 H106 0.9300
C107 C108 1.3900
C107 H107 0.9300
C108 C109 1.3900
C108 H108 0.9300
C109 C110 1.3900
C109 H109 0.9300
C110 H110 0.9300
C117 C112 1.3900
C117 C116 1.3900
C112 C113 1.3900
C112 H112 0.9300
C113 C114 1.3900
C113 H113 0.9300
C114 C115 1.3900
C114 H114 0.9300
C115 C116 1.3900
C115 H115 0.9300
C116 C118 1.485(7)
C118 C119 1.418(8)
C118 H118 0.9300
C119 C120 1.417(8)
C119 H119 0.9300
C120 H12A 0.9300
C120 H12B 0.9300
C205 C200 1.3900
C205 C204 1.3900
C200 C201 1.3900
C200 H200 0.9300
C201 C202 1.3900
C201 H201 0.9300
C202 C203 1.3900
C202 H202 0.9300
C203 C204 1.3900
C203 H203 0.9300
C204 H204 0.9300
C211 C206 1.3900
C211 C210 1.3900
C206 C207 1.3900
C206 H206 0.9300
C207 C208 1.3900
C207 H207 0.9300
C208 C209 1.3900
C208 H208 0.9300
C209 C210 1.3900
C209 H209 0.9300
C210 H210 0.9300
C217 C212 1.3900
C217 C216 1.3900
C212 C213 1.3900
C212 H212 0.9300
C213 C214 1.3900
C213 H213 0.9300
C214 C215 1.3900
C214 H214 0.9300
C215 C216 1.3900
C215 H215 0.9300
C216 C218 1.484(7)
C218 C219 1.430(10)
C218 H218 1.25(6)
C219 C220 1.376(10)
C219 H219 1.04(7)
C220 H220 0.90(6)
C220 H221 0.91(7)

loop_
_geom_torsion_atom_site_label_1
_geom_torsion_atom_site_label_2
_geom_torsion_atom_site_label_3
_geom_torsion_atom_site_label_4
_geom_torsion
C15 Mo1 P1 C117 -124.8(2)
C119 Mo1 P1 C117 -35.3(2)
C11 Mo1 P1 C117 140.9(2)
C120 Mo1 P1 C117 -45.8(2)
C12 Mo1 P1 C117 151.8(3)
C118 Mo1 P1 C117 -0.1(2)
C10 Mo1 P1 C117 106.3(2)
C13 Mo1 P1 C117 96.8(3)
C14 Mo1 P1 C117 81.4(2)
C15 Mo1 P1 C105 121.8(2)
C119 Mo1 P1 C105 -148.7(2)
C11 Mo1 P1 C105 27.4(2)
C120 Mo1 P1 C105 -159.3(2)
C12 Mo1 P1 C105 38.3(3)
C118 Mo1 P1 C105 -113.6(2)
C10 Mo1 P1 C105 -7.1(2)
C13 Mo1 P1 C105 -16.7(3)
C14 Mo1 P1 C105 -32.0(2)
C15 Mo1 P1 C111 -4.0(2)
C119 Mo1 P1 C111 85.5(2)
C11 Mo1 P1 C111 -98.4(2)
C120 Mo1 P1 C111 74.9(3)
C12 Mo1 P1 C111 -87.4(3)
C118 Mo1 P1 C111 120.6(2)
C10 Mo1 P1 C111 -132.9(2)
C13 Mo1 P1 C111 -142.5(3)
C14 Mo1 P1 C111 -157.8(2)
C25 Mo2 P2 C217 120.9(2)
C219 Mo2 P2 C217 33.1(2)
C23 Mo2 P2 C217 -140.9(2)
C22 Mo2 P2 C217 -152.0(3)
C220 Mo2 P2 C217 42.1(3)
C218 Mo2 P2 C217 -1.9(2)
C24 Mo2 P2 C217 -106.2(2)
C21 Mo2 P2 C217 -100.9(4)
C20 Mo2 P2 C217 -82.3(3)
C25 Mo2 P2 C211 -126.8(2)
C219 Mo2 P2 C211 145.4(2)
C23 Mo2 P2 C211 -28.6(2)
C22 Mo2 P2 C211 -39.7(3)
C220 Mo2 P2 C211 154.4(3)
C218 Mo2 P2 C211 110.3(2)
C24 Mo2 P2 C211 6.1(2)
C21 Mo2 P2 C211 11.3(4)
C20 Mo2 P2 C211 30.0(2)
C25 Mo2 P2 C205 0.5(3)
C219 Mo2 P2 C205 -87.3(3)
C23 Mo2 P2 C205 98.7(3)
C22 Mo2 P2 C205 87.6(3)
C220 Mo2 P2 C205 -78.3(3)
C218 Mo2 P2 C205 -122.3(3)
C24 Mo2 P2 C205 133.4(3)
C21 Mo2 P2 C205 138.7(4)
C20 Mo2 P2 C205 157.3(3)
C15 Mo1 C10 C14 133.5(4)
C119 Mo1 C10 C14 -53.0(6)
C11 Mo1 C10 C14 115.8(6)
C120 Mo1 C10 C14 4.5(6)
C12 Mo1 C10 C14 77.5(4)
C118 Mo1 C10 C14 -63.2(4)
C13 Mo1 C10 C14 35.8(4)
P1 Mo1 C10 C14 -138.4(4)
C15 Mo1 C10 C11 17.6(5)
C119 Mo1 C10 C11 -168.8(4)
C120 Mo1 C10 C11 -111.4(4)
C12 Mo1 C10 C11 -38.3(4)
C118 Mo1 C10 C11 -179.1(4)
C13 Mo1 C10 C11 -80.1(4)
C14 Mo1 C10 C11 -115.8(6)
P1 Mo1 C10 C11 105.7(4)
C14 C10 C11 C12 -0.6(7)
Mo1 C10 C11 C12 65.3(4)
C14 C10 C11 Mo1 -66.0(4)
C15 Mo1 C11 C10 -166.3(4)
C119 Mo1 C11 C10 70.4(19)
C120 Mo1 C11 C10 110.6(4)
C12 Mo1 C11 C10 115.1(5)
C118 Mo1 C11 C10 1.5(6)
C13 Mo1 C11 C10 77.2(4)
C14 Mo1 C11 C10 37.0(4)
P1 Mo1 C11 C10 -78.1(4)
C15 Mo1 C11 C12 78.6(4)
C119 Mo1 C11 C12 -44.7(19)
C120 Mo1 C11 C12 -4.4(5)
C118 Mo1 C11 C12 -113.6(4)
C10 Mo1 C11 C12 -115.1(5)
C13 Mo1 C11 C12 -37.9(4)
C14 Mo1 C11 C12 -78.1(4)
P1 Mo1 C11 C12 166.8(3)
C10 C11 C12 C13 0.4(7)
Mo1 C11 C12 C13 66.5(4)
C10 C11 C12 Mo1 -66.0(4)
C15 Mo1 C12 C11 -102.0(4)
C119 Mo1 C12 C11 172.2(4)
C120 Mo1 C12 C11 177.0(4)
C118 Mo1 C12 C11 114.6(4)
C10 Mo1 C12 C11 37.8(4)
C13 Mo1 C12 C11 114.8(6)
C14 Mo1 C12 C11 78.6(4)
P1 Mo1 C12 C11 -18.5(5)
C15 Mo1 C12 C13 143.2(4)
C119 Mo1 C12 C13 57.4(5)
C11 Mo1 C12 C13 -114.8(6)
C120 Mo1 C12 C13 62.2(4)
C118 Mo1 C12 C13 -0.2(6)
C10 Mo1 C12 C13 -77.0(4)
C14 Mo1 C12 C13 -36.2(4)
P1 Mo1 C12 C13 -133.3(3)
C11 C12 C13 C14 -0.1(7)
Mo1 C12 C13 C14 64.2(4)
C11 C12 C13 Mo1 -64.3(4)
C15 Mo1 C13 C14 -158.0(4)
C119 Mo1 C13 C14 100.9(4)
C11 Mo1 C13 C14 -78.1(4)
C120 Mo1 C13 C14 123.4(4)
C12 Mo1 C13 C14 -116.6(6)
C118 Mo1 C13 C14 63.2(4)
C10 Mo1 C13 C14 -36.3(4)
P1 Mo1 C13 C14 -24.9(6)
C15 Mo1 C13 C12 -41.4(5)
C119 Mo1 C13 C12 -142.5(4)
C11 Mo1 C13 C12 38.5(4)
C120 Mo1 C13 C12 -120.0(4)
C118 Mo1 C13 C12 179.8(4)
C10 Mo1 C13 C12 80.3(4)
C14 Mo1 C13 C12 116.6(6)
P1 Mo1 C13 C12 91.7(5)
C12 C13 C14 C10 -0.3(7)
Mo1 C13 C14 C10 61.7(4)
C12 C13 C14 Mo1 -62.0(4)
C11 C10 C14 C13 0.6(7)
Mo1 C10 C14 C13 -62.8(4)
C11 C10 C14 Mo1 63.4(4)
C15 Mo1 C14 C13 36.5(6)
C119 Mo1 C14 C13 -95.4(4)
C11 Mo1 C14 C13 80.2(4)
C120 Mo1 C14 C13 -58.9(4)
C12 Mo1 C14 C13 37.6(4)
C118 Mo1 C14 C13 -120.9(4)
C10 Mo1 C14 C13 118.0(6)
P1 Mo1 C14 C13 166.0(3)
C15 Mo1 C14 C10 -81.5(6)
C119 Mo1 C14 C10 146.6(4)
C11 Mo1 C14 C10 -37.9(4)
C120 Mo1 C14 C10 -176.9(4)
C12 Mo1 C14 C10 -80.4(4)
C118 Mo1 C14 C10 121.1(4)
C13 Mo1 C14 C10 -118.0(6)
P1 Mo1 C14 C10 48.0(4)
C119 Mo1 C15 O15 125(4)
C11 Mo1 C15 O15 -49(4)
C120 Mo1 C15 O15 89(4)
C12 Mo1 C15 O15 -14(4)
C118 Mo1 C15 O15 140(4)
C10 Mo1 C15 O15 -59(4)
C13 Mo1 C15 O15 8(4)
C14 Mo1 C15 O15 -13(4)
P1 Mo1 C15 O15 -149(4)
C25 Mo2 C20 C21 -27.0(7)
C219 Mo2 C20 C21 97.1(4)
C23 Mo2 C20 C21 -79.9(4)
C22 Mo2 C20 C21 -37.6(4)
C220 Mo2 C20 C21 62.7(4)
C218 Mo2 C20 C21 124.3(4)
C24 Mo2 C20 C21 -117.9(6)
P2 Mo2 C20 C21 -162.9(3)
C25 Mo2 C20 C24 90.9(6)
C219 Mo2 C20 C24 -145.0(4)
C23 Mo2 C20 C24 38.0(4)
C22 Mo2 C20 C24 80.3(5)
C220 Mo2 C20 C24 -179.4(4)
C218 Mo2 C20 C24 -117.8(4)
C21 Mo2 C20 C24 117.9(6)
P2 Mo2 C20 C24 -45.0(5)
C24 C20 C21 C22 0.3(8)
Mo2 C20 C21 C22 62.2(5)
C24 C20 C21 Mo2 -61.9(5)
C25 Mo2 C21 C20 163.7(4)
C219 Mo2 C21 C20 -98.1(5)
C23 Mo2 C21 C20 78.4(5)
C22 Mo2 C21 C20 116.0(6)
C220 Mo2 C21 C20 -118.7(5)
C218 Mo2 C21 C20 -59.7(4)
C24 Mo2 C21 C20 36.6(4)
P2 Mo2 C21 C20 30.4(6)
C25 Mo2 C21 C22 47.7(5)
C219 Mo2 C21 C22 145.8(4)
C23 Mo2 C21 C22 -37.6(4)
C220 Mo2 C21 C22 125.3(4)
C218 Mo2 C21 C22 -175.7(4)
C24 Mo2 C21 C22 -79.4(4)
C20 Mo2 C21 C22 -116.0(6)
P2 Mo2 C21 C22 -85.6(5)
C20 C21 C22 C23 -0.2(8)
Mo2 C21 C22 C23 64.0(5)
C20 C21 C22 Mo2 -64.2(5)
C25 Mo2 C22 C21 -137.3(4)
C219 Mo2 C22 C21 -52.3(6)
C23 Mo2 C22 C21 116.4(6)
C220 Mo2 C22 C21 -56.9(5)
C218 Mo2 C22 C21 6.7(6)
C24 Mo2 C22 C21 78.2(4)
C20 Mo2 C22 C21 36.7(4)
P2 Mo2 C22 C21 135.5(4)
C25 Mo2 C22 C23 106.3(4)
C219 Mo2 C22 C23 -168.7(4)
C220 Mo2 C22 C23 -173.3(4)
C218 Mo2 C22 C23 -109.7(5)
C24 Mo2 C22 C23 -38.2(4)
C21 Mo2 C22 C23 -116.4(6)
C20 Mo2 C22 C23 -79.7(5)
P2 Mo2 C22 C23 19.1(5)
C21 C22 C23 C24 0.0(8)
Mo2 C22 C23 C24 66.3(5)
C21 C22 C23 Mo2 -66.2(5)
C25 Mo2 C23 C24 169.6(4)
C219 Mo2 C23 C24 -56.3(19)
C22 Mo2 C23 C24 -114.5(6)
C220 Mo2 C23 C24 -104.5(5)
C218 Mo2 C23 C24 1.6(6)
C21 Mo2 C23 C24 -77.7(4)
C20 Mo2 C23 C24 -37.6(4)
P2 Mo2 C23 C24 79.5(4)
C25 Mo2 C23 C22 -75.9(4)
C219 Mo2 C23 C22 58.3(19)
C220 Mo2 C23 C22 10.0(6)
C218 Mo2 C23 C22 116.1(5)
C24 Mo2 C23 C22 114.5(6)
C21 Mo2 C23 C22 36.8(4)
C20 Mo2 C23 C22 77.0(5)
P2 Mo2 C23 C22 -166.0(4)
C22 C23 C24 C20 0.2(8)
Mo2 C23 C24 C20 65.9(5)
C22 C23 C24 Mo2 -65.7(5)
C21 C20 C24 C23 -0.3(8)
Mo2 C20 C24 C23 -63.6(5)
C21 C20 C24 Mo2 63.2(5)
C25 Mo2 C24 C23 -14.1(6)
C219 Mo2 C24 C23 169.0(4)
C22 Mo2 C24 C23 38.4(4)
C220 Mo2 C24 C23 116.1(5)
C218 Mo2 C24 C23 -178.9(4)
C21 Mo2 C24 C23 79.6(5)
C20 Mo2 C24 C23 115.3(6)
P2 Mo2 C24 C23 -103.6(4)
C25 Mo2 C24 C20 -129.4(5)
C219 Mo2 C24 C20 53.7(6)
C23 Mo2 C24 C20 -115.3(6)
C22 Mo2 C24 C20 -76.9(5)
C220 Mo2 C24 C20 0.8(6)
C218 Mo2 C24 C20 65.8(5)
C21 Mo2 C24 C20 -35.6(4)
P2 Mo2 C24 C20 141.2(4)
C219 Mo2 C25 O25 -112(6)
C23 Mo2 C25 O25 62(6)
C22 Mo2 C25 O25 28(6)
C220 Mo2 C25 O25 -77(6)
C218 Mo2 C25 O25 -127(6)
C24 Mo2 C25 O25 70(6)
C21 Mo2 C25 O25 3(6)
C20 Mo2 C25 O25 19(6)
P2 Mo2 C25 O25 161(6)
C117 P1 C105 C100 -18.9(3)
C111 P1 C105 C100 -124.1(2)
Mo1 P1 C105 C100 97.5(2)
C117 P1 C105 C104 167.7(2)
C111 P1 C105 C104 62.4(3)
Mo1 P1 C105 C104 -75.9(2)
C104 C105 C100 C101 0.0
P1 C105 C100 C101 -173.4(3)
C105 C100 C101 C102 0.0
C100 C101 C102 C103 0.0
C101 C102 C103 C104 0.0
C102 C103 C104 C105 0.0
C100 C105 C104 C103 0.0
P1 C105 C104 C103 173.6(3)
C117 P1 C111 C106 93.7(2)
C105 P1 C111 C106 -159.9(2)
Mo1 P1 C111 C106 -29.7(3)
C117 P1 C111 C110 -82.7(2)
C105 P1 C111 C110 23.7(3)
Mo1 P1 C111 C110 153.85(17)
C110 C111 C106 C107 0.0
P1 C111 C106 C107 -176.5(3)
C111 C106 C107 C108 0.0
C106 C107 C108 C109 0.0
C107 C108 C109 C110 0.0
C108 C109 C110 C111 0.0
C106 C111 C110 C109 0.0
P1 C111 C110 C109 176.4(3)
C105 P1 C117 C112 -59.4(3)
C111 P1 C117 C112 45.8(3)
Mo1 P1 C117 C112 -179.03(19)
C105 P1 C117 C116 108.9(2)
C111 P1 C117 C116 -145.9(2)
Mo1 P1 C117 C116 -10.7(2)
C116 C117 C112 C113 0.0
P1 C117 C112 C113 167.6(3)
C117 C112 C113 C114 0.0
C112 C113 C114 C115 0.0
C113 C114 C115 C116 0.0
C114 C115 C116 C117 0.0
C114 C115 C116 C118 170.0(4)
C112 C117 C116 C115 0.0
P1 C117 C116 C115 -169.0(3)
C112 C117 C116 C118 -170.1(4)
P1 C117 C116 C118 20.9(4)
C115 C116 C118 C119 -109.2(5)
C117 C116 C118 C119 60.9(6)
C115 C116 C118 Mo1 167.3(2)
C117 C116 C118 Mo1 -22.6(5)
C15 Mo1 C118 C119 -26.1(4)
C11 Mo1 C118 C119 168.3(4)
C120 Mo1 C118 C119 33.0(3)
C12 Mo1 C118 C119 108.9(5)
C10 Mo1 C118 C119 169.2(3)
C13 Mo1 C118 C119 108.8(4)
C14 Mo1 C118 C119 138.8(4)
P1 Mo1 C118 C119 -103.3(3)
C15 Mo1 C118 C116 88.1(5)
C119 Mo1 C118 C116 114.3(6)
C11 Mo1 C118 C116 -77.4(6)
C120 Mo1 C118 C116 147.3(5)
C12 Mo1 C118 C116 -136.8(4)
C10 Mo1 C118 C116 -76.5(5)
C13 Mo1 C118 C116 -137.0(4)
C14 Mo1 C118 C116 -106.9(4)
P1 Mo1 C118 C116 11.0(4)
C116 C118 C119 C120 -176.3(4)
Mo1 C118 C119 C120 -61.7(4)
C116 C118 C119 Mo1 -114.6(4)
C15 Mo1 C119 C120 -77.1(4)
C11 Mo1 C119 C120 46.5(19)
C12 Mo1 C119 C120 7.9(5)
C118 Mo1 C119 C120 124.7(5)
C10 Mo1 C119 C120 107.9(5)
C13 Mo1 C119 C120 40.2(4)
C14 Mo1 C119 C120 77.8(4)
P1 Mo1 C119 C120 -164.5(4)
C15 Mo1 C119 C118 158.2(4)
C11 Mo1 C119 C118 -78.2(18)
C120 Mo1 C119 C118 -124.7(5)
C12 Mo1 C119 C118 -116.8(4)
C10 Mo1 C119 C118 -16.8(5)
C13 Mo1 C119 C118 -84.6(4)
C14 Mo1 C119 C118 -47.0(4)
P1 Mo1 C119 C118 70.8(3)
C118 C119 C120 Mo1 61.9(4)
C15 Mo1 C120 C119 100.1(4)
C11 Mo1 C120 C119 -172.0(4)
C12 Mo1 C120 C119 -174.6(4)
C118 Mo1 C120 C119 -32.9(3)
C10 Mo1 C120 C119 -117.6(4)
C13 Mo1 C120 C119 -143.7(4)
C14 Mo1 C120 C119 -115.0(4)
P1 Mo1 C120 C119 18.0(4)
C217 P2 C205 C200 -90.6(2)
C211 P2 C205 C200 162.9(2)
Mo2 P2 C205 C200 32.4(3)
C217 P2 C205 C204 86.8(3)
C211 P2 C205 C204 -19.7(3)
Mo2 P2 C205 C204 -150.19(18)
C204 C205 C200 C201 0.0
P2 C205 C200 C201 177.5(3)
C205 C200 C201 C202 0.0
C200 C201 C202 C203 0.0
C201 C202 C203 C204 0.0
C202 C203 C204 C205 0.0
C200 C205 C204 C203 0.0
P2 C205 C204 C203 -177.4(3)
C217 P2 C211 C206 -157.6(2)
C205 P2 C211 C206 -52.1(3)
Mo2 P2 C211 C206 87.1(2)
C217 P2 C211 C210 27.0(3)
C205 P2 C211 C210 132.5(2)
Mo2 P2 C211 C210 -88.3(2)
C210 C211 C206 C207 0.0
P2 C211 C206 C207 -175.4(3)
C211 C206 C207 C208 0.0
C206 C207 C208 C209 0.0
C207 C208 C209 C210 0.0
C208 C209 C210 C211 0.0
C206 C211 C210 C209 0.0
P2 C211 C210 C209 175.5(3)
C211 P2 C217 C212 61.4(3)
C205 P2 C217 C212 -45.5(3)
Mo2 P2 C217 C212 179.3(2)
C211 P2 C217 C216 -106.4(2)
C205 P2 C217 C216 146.8(2)
Mo2 P2 C217 C216 11.6(2)
C216 C217 C212 C213 0.0
P2 C217 C212 C213 -167.1(3)
C217 C212 C213 C214 0.0
C212 C213 C214 C215 0.0
C213 C214 C215 C216 0.0
C214 C215 C216 C217 0.0
C214 C215 C216 C218 -172.8(5)
C212 C217 C216 C215 0.0
P2 C217 C216 C215 168.4(3)
C212 C217 C216 C218 173.0(5)
P2 C217 C216 C218 -18.7(4)
C215 C216 C218 C219 108.7(5)
C217 C216 C218 C219 -64.2(6)
C215 C216 C218 Mo2 -169.2(3)
C217 C216 C218 Mo2 17.9(6)
C25 Mo2 C218 C219 26.2(5)
C23 Mo2 C218 C219 -167.7(4)
C22 Mo2 C218 C219 -110.3(5)
C220 Mo2 C218 C219 -32.4(4)
C24 Mo2 C218 C219 -166.8(4)
C21 Mo2 C218 C219 -106.4(4)
C20 Mo2 C218 C219 -135.3(4)
P2 Mo2 C218 C219 105.8(4)
C25 Mo2 C218 C216 -87.0(5)
C219 Mo2 C218 C216 -113.2(7)
C23 Mo2 C218 C216 79.1(6)
C22 Mo2 C218 C216 136.5(5)
C220 Mo2 C218 C216 -145.6(6)
C24 Mo2 C218 C216 80.0(5)
C21 Mo2 C218 C216 140.5(5)
C20 Mo2 C218 C216 111.6(5)
P2 Mo2 C218 C216 -7.4(4)
C216 C218 C219 C220 178.3(5)
Mo2 C218 C219 C220 63.6(5)
C216 C218 C219 Mo2 114.7(5)
C25 Mo2 C219 C220 77.6(5)
C23 Mo2 C219 C220 -57(2)
C22 Mo2 C219 C220 -7.7(7)
C218 Mo2 C219 C220 -124.5(6)
C24 Mo2 C219 C220 -104.6(6)
C21 Mo2 C219 C220 -37.2(5)
C20 Mo2 C219 C220 -74.4(5)
P2 Mo2 C219 C220 166.6(5)
C25 Mo2 C219 C218 -157.8(4)
C23 Mo2 C219 C218 67.5(19)
C22 Mo2 C219 C218 116.8(5)
C220 Mo2 C219 C218 124.5(6)
C24 Mo2 C219 C218 19.9(6)
C21 Mo2 C219 C218 87.3(4)
C20 Mo2 C219 C218 50.2(5)
P2 Mo2 C219 C218 -68.9(4)
C218 C219 C220 Mo2 -63.4(5)
C25 Mo2 C220 C219 -98.9(5)
C23 Mo2 C220 C219 168.8(4)
C22 Mo2 C220 C219 174.8(4)
C218 Mo2 C220 C219 33.6(4)
C24 Mo2 C220 C219 115.6(5)
C21 Mo2 C220 C219 146.1(5)
C20 Mo2 C220 C219 116.1(5)
P2 Mo2 C220 C219 -15.8(5)
